data_2229668
loop_
_publ_author_name
'Tamizh, M. Muthu'
'Karvembu, R.'
'Varghese, B.'
'Tiekink, Edward R. T.'

_publ_section_title
;
 {4-Bromo-2-[(2-sulfidophenyl)iminomethyl]phenolato-\k^3^<i>S</i>,<i>N</i>,<i>O</i>}(triphenylphosphane-\k<i>P</i>)nickel(II)
;
_journal_coeditor_code HB5813
_journal_issue 4
_journal_name_full 'Acta Crystallographica Section E'
_journal_page_first m441
_journal_paper_doi 10.1107/S1600536811008907
_journal_volume 67
_journal_year 2011
_chemical_formula_iupac '[Ni (C13 H8 Br N O S) (C18 H15 P)]'
_chemical_formula_moiety 'C31 H23 Br N Ni O P S'
_chemical_formula_sum 'C31 H23 Br N Ni O P S'
_chemical_formula_weight 627.15
_chemical_name_systematic
;
{4-Bromo-2-[(2-sulfidophenyl)iminomethyl]phenolato-
\k^3^<i>S</i>,<i>N</i>,<i>O</i>}(triphenylphosphane-\k<i>P</i>)nickel(II)
;
_space_group_IT_number 61
_symmetry_cell_setting orthorhombic
_symmetry_space_group_name_Hall '-P 2ac 2ab'
_symmetry_space_group_name_H-M 'P b c a'
_atom_sites_solution_hydrogens geom
_atom_sites_solution_primary direct
_atom_sites_solution_secondary difmap
_audit_creation_method SHELXL-97
_cell_angle_alpha 90
_cell_angle_beta 90
_cell_angle_gamma 90
_cell_formula_units_Z 8
_cell_length_a 9.7197(2)
_cell_length_b 18.7729(6)
_cell_length_c 29.8372(7)
_cell_measurement_reflns_used 5504
_cell_measurement_temperature 293(2)
_cell_measurement_theta_max 25.0
_cell_measurement_theta_min 2.2
_cell_volume 5444.3(2)
_computing_cell_refinement 'SAINT (Bruker, 2004)'
_computing_data_collection 'APEX2 (Bruker, 2004)'
_computing_data_reduction 'SAINT (Bruker, 2004)'
_computing_molecular_graphics 'ORTEP-3 (Farrugia, 1997) and DIAMOND (Brandenburg, 2006)'
_computing_publication_material 'publCIF (Westrip, 2010)'
_computing_structure_refinement 'SHELXL97 (Sheldrick, 2008)'
_computing_structure_solution 'SHELXS97 (Sheldrick, 2008)'
_diffrn_ambient_temperature 293(2)
_diffrn_measured_fraction_theta_full 1.000
_diffrn_measured_fraction_theta_max 1.000
_diffrn_measurement_device_type 'Bruker Kappa APEXII CCD'
_diffrn_measurement_method '\w and \f'
_diffrn_radiation_monochromator graphite
_diffrn_radiation_source 'fine-focus sealed tube'
_diffrn_radiation_type MoK\a
_diffrn_radiation_wavelength 0.71073
_diffrn_reflns_av_R_equivalents 0.050
_diffrn_reflns_av_sigmaI/netI 0.042
_diffrn_reflns_limit_h_max 12
_diffrn_reflns_limit_h_min -12
_diffrn_reflns_limit_k_max 24
_diffrn_reflns_limit_k_min -13
_diffrn_reflns_limit_l_max 38
_diffrn_reflns_limit_l_min -31
_diffrn_reflns_number 31370
_diffrn_reflns_theta_full 27.5
_diffrn_reflns_theta_max 27.5
_diffrn_reflns_theta_min 2.3
_diffrn_standards_decay_% 0
_exptl_absorpt_coefficient_mu 2.342
_exptl_absorpt_correction_T_max 0.720
_exptl_absorpt_correction_T_min 0.592
_exptl_absorpt_correction_type multi-scan
_exptl_absorpt_process_details '(SADABS; Sheldrick, 1996)'
_exptl_crystal_colour brown
_exptl_crystal_density_diffrn 1.530
_exptl_crystal_density_method 'not measured'
_exptl_crystal_description prism
_exptl_crystal_F_000 2544
_exptl_crystal_size_max 0.25
_exptl_crystal_size_mid 0.20
_exptl_crystal_size_min 0.15
_refine_diff_density_max 0.42
_refine_diff_density_min -0.43
_refine_ls_extinction_method none
_refine_ls_goodness_of_fit_ref 1.03
_refine_ls_hydrogen_treatment constr
_refine_ls_matrix_type full
_refine_ls_number_parameters 334
_refine_ls_number_reflns 6260
_refine_ls_number_restraints 0
_refine_ls_restrained_S_all 1.03
_refine_ls_R_factor_all 0.072
_refine_ls_R_factor_gt 0.035
_refine_ls_shift/su_max 0.002
_refine_ls_shift/su_mean 0.000
_refine_ls_structure_factor_coef Fsqd
_refine_ls_weighting_details 'calc w=1/[\s^2^(Fo^2^)+(0.0435P)^2^+0.9841P] where P=(Fo^2^+2Fc^2^)/3'
_refine_ls_weighting_scheme calc
_refine_ls_wR_factor_gt 0.077
_refine_ls_wR_factor_ref 0.092
_reflns_number_gt 4184
_reflns_number_total 6260
_reflns_threshold_expression I>2\s(I)
_cod_data_source_file hb5813.cif
_cod_data_source_block I
_cod_database_code 2229668
_cod_database_fobs_code 2229668

loop_
_symmetry_equiv_pos_as_xyz
'x, y, z'
'-x+1/2, -y, z+1/2'
'x+1/2, -y+1/2, -z'
'-x, y+1/2, -z+1/2'
'-x, -y, -z'
'x-1/2, y, -z-1/2'
'-x-1/2, y-1/2, z'
'x, -y-1/2, z-1/2'

loop_
_atom_site_type_symbol
_atom_site_label
_atom_site_fract_x
_atom_site_fract_y
_atom_site_fract_z
_atom_site_U_iso_or_equiv
_atom_site_adp_type
_atom_site_calc_flag
_atom_site_refinement_flags
_atom_site_occupancy
_atom_site_disorder_assembly
_atom_site_disorder_group
Ni Ni 0.70528(3) 0.093546(17) 0.666881(10) 0.02872(9) Uani d . 1 . .
Br Br1 0.89896(5) -0.08458(2) 0.874812(12) 0.07450(14) Uani d . 1 . .
P P1 0.79107(6) 0.06542(4) 0.60108(2) 0.02893(15) Uani d . 1 . .
S S1 0.57705(7) 0.17098(4) 0.63624(2) 0.04198(18) Uani d . 1 . .
O O1 0.83786(18) 0.03231(10) 0.68907(6) 0.0403(5) Uani d . 1 . .
N N1 0.6293(2) 0.11848(11) 0.72343(7) 0.0298(5) Uani d . 1 . .
C C1 0.8475(3) 0.00804(14) 0.73001(8) 0.0337(6) Uani d . 1 . .
C C2 0.7685(3) 0.03472(14) 0.76579(8) 0.0344(6) Uani d . 1 . .
C C3 0.7875(3) 0.00663(16) 0.80893(9) 0.0463(7) Uani d . 1 . .
H H3 0.7363 0.0244 0.8327 0.056 Uiso calc R 1 . .
C C4 0.8795(3) -0.04598(16) 0.81620(9) 0.0465(7) Uani d . 1 . .
C C5 0.9575(3) -0.07331(16) 0.78142(10) 0.0466(7) Uani d . 1 . .
H H5 1.0204 -0.1096 0.7868 0.056 Uiso calc R 1 . .
C C6 0.9417(3) -0.04669(16) 0.73927(9) 0.0441(7) Uani d . 1 . .
H H6 0.9945 -0.0652 0.7161 0.053 Uiso calc R 1 . .
C C7 0.6686(3) 0.08912(15) 0.76043(9) 0.0393(7) Uani d . 1 . .
H H7 0.6266 0.1055 0.7865 0.047 Uiso calc R 1 . .
C C8 0.5279(2) 0.17371(13) 0.72504(8) 0.0309(6) Uani d . 1 . .
C C9 0.4973(3) 0.20480(14) 0.68419(9) 0.0357(6) Uani d . 1 . .
C C10 0.4033(3) 0.26043(16) 0.68227(11) 0.0488(8) Uani d . 1 . .
H H10 0.3848 0.2825 0.6550 0.059 Uiso calc R 1 . .
C C11 0.3372(3) 0.28300(17) 0.72053(12) 0.0523(8) Uani d . 1 . .
H H11 0.2738 0.3200 0.7191 0.063 Uiso calc R 1 . .
C C12 0.3653(3) 0.25079(16) 0.76073(11) 0.0491(8) Uani d . 1 . .
H H12 0.3195 0.2656 0.7865 0.059 Uiso calc R 1 . .
C C13 0.4604(3) 0.19692(15) 0.76332(10) 0.0435(7) Uani d . 1 . .
H H13 0.4796 0.1759 0.7908 0.052 Uiso calc R 1 . .
C C14 0.7096(3) 0.10195(14) 0.55127(8) 0.0320(6) Uani d . 1 . .
C C15 0.5778(3) 0.07925(18) 0.54121(10) 0.0488(8) Uani d . 1 . .
H H15 0.5358 0.0448 0.5589 0.059 Uiso calc R 1 . .
C C16 0.5086(4) 0.1074(2) 0.50515(11) 0.0619(10) Uani d . 1 . .
H H16 0.4202 0.0915 0.4986 0.074 Uiso calc R 1 . .
C C17 0.5675(4) 0.1582(2) 0.47883(10) 0.0582(9) Uani d . 1 . .
H H17 0.5187 0.1778 0.4550 0.070 Uiso calc R 1 . .
C C18 0.6985(4) 0.18015(19) 0.48761(10) 0.0607(9) Uani d . 1 . .
H H18 0.7402 0.2139 0.4693 0.073 Uiso calc R 1 . .
C C19 0.7700(3) 0.15220(16) 0.52392(9) 0.0456(7) Uani d . 1 . .
H H19 0.8592 0.1675 0.5298 0.055 Uiso calc R 1 . .
C C20 0.9652(3) 0.10013(14) 0.59933(8) 0.0329(6) Uani d . 1 . .
C C21 0.9851(3) 0.17007(17) 0.61177(9) 0.0460(7) Uani d . 1 . .
H H21 0.9106 0.1974 0.6212 0.055 Uiso calc R 1 . .
C C22 1.1149(3) 0.1999(2) 0.61037(11) 0.0600(9) Uani d . 1 . .
H H22 1.1273 0.2474 0.6184 0.072 Uiso calc R 1 . .
C C23 1.2250(3) 0.1599(2) 0.59722(11) 0.0605(10) Uani d . 1 . .
H H23 1.3123 0.1801 0.5962 0.073 Uiso calc R 1 . .
C C24 1.2070(3) 0.0902(2) 0.58564(11) 0.0566(9) Uani d . 1 . .
H H24 1.2824 0.0630 0.5768 0.068 Uiso calc R 1 . .
C C25 1.0773(3) 0.05948(17) 0.58688(9) 0.0429(7) Uani d . 1 . .
H H25 1.0659 0.0118 0.5794 0.052 Uiso calc R 1 . .
C C26 0.8064(2) -0.02845(14) 0.58757(9) 0.0333(6) Uani d . 1 . .
C C27 0.8427(3) -0.04952(16) 0.54450(9) 0.0444(7) Uani d . 1 . .
H H27 0.8529 -0.0155 0.5221 0.053 Uiso calc R 1 . .
C C28 0.8637(3) -0.12050(18) 0.53468(11) 0.0544(8) Uani d . 1 . .
H H28 0.8893 -0.1342 0.5059 0.065 Uiso calc R 1 . .
C C29 0.8465(4) -0.17076(19) 0.56755(12) 0.0638(9) Uani d . 1 . .
H H29 0.8622 -0.2186 0.5612 0.077 Uiso calc R 1 . .
C C30 0.8064(4) -0.15059(18) 0.60965(12) 0.0675(10) Uani d . 1 . .
H H30 0.7932 -0.1851 0.6316 0.081 Uiso calc R 1 . .
C C31 0.7852(3) -0.07989(16) 0.61992(10) 0.0500(8) Uani d . 1 . .
H H31 0.7567 -0.0669 0.6485 0.060 Uiso calc R 1 . .

loop_
_atom_site_aniso_label
_atom_site_aniso_U_11
_atom_site_aniso_U_22
_atom_site_aniso_U_33
_atom_site_aniso_U_12
_atom_site_aniso_U_13
_atom_site_aniso_U_23
Ni 0.03059(18) 0.03009(19) 0.02548(16) 0.00211(14) 0.00219(13) 0.00157(13)
Br1 0.1097(3) 0.0692(3) 0.0446(2) 0.0162(2) -0.01411(19) 0.02072(17)
P1 0.0301(3) 0.0312(4) 0.0255(3) 0.0001(3) 0.0013(3) 0.0021(3)
S1 0.0511(4) 0.0426(4) 0.0323(3) 0.0150(3) -0.0035(3) 0.0012(3)
O1 0.0441(11) 0.0478(12) 0.0289(10) 0.0149(9) 0.0042(8) 0.0023(9)
N1 0.0296(11) 0.0289(12) 0.0309(11) -0.0015(9) 0.0043(9) 0.0000(9)
C1 0.0369(15) 0.0320(15) 0.0323(14) -0.0011(12) -0.0036(11) -0.0001(11)
C2 0.0415(15) 0.0318(15) 0.0300(13) 0.0036(12) -0.0003(11) 0.0014(11)
C3 0.0606(19) 0.0489(19) 0.0295(14) 0.0086(16) 0.0009(13) 0.0012(13)
C4 0.0621(19) 0.0423(18) 0.0351(15) -0.0011(15) -0.0110(14) 0.0101(13)
C5 0.0507(18) 0.0383(18) 0.0508(18) 0.0080(14) -0.0128(14) 0.0050(14)
C6 0.0450(17) 0.0453(18) 0.0421(16) 0.0120(14) 0.0007(13) 0.0014(13)
C7 0.0464(17) 0.0430(17) 0.0285(14) 0.0029(13) 0.0079(12) -0.0016(12)
C8 0.0274(13) 0.0264(14) 0.0389(14) 0.0000(11) 0.0035(11) -0.0038(11)
C9 0.0341(14) 0.0324(15) 0.0407(15) 0.0030(12) -0.0017(12) -0.0062(12)
C10 0.0487(18) 0.0434(19) 0.0544(18) 0.0142(15) -0.0116(14) -0.0030(15)
C11 0.0397(17) 0.0408(19) 0.076(2) 0.0116(14) -0.0040(16) -0.0111(17)
C12 0.0431(17) 0.0450(19) 0.059(2) 0.0051(15) 0.0163(14) -0.0118(16)
C13 0.0432(17) 0.0424(18) 0.0448(16) 0.0031(14) 0.0110(13) -0.0004(13)
C14 0.0357(14) 0.0366(15) 0.0235(12) 0.0051(12) 0.0001(10) -0.0026(10)
C15 0.0418(17) 0.063(2) 0.0418(16) -0.0044(15) -0.0043(13) 0.0031(15)
C16 0.0436(18) 0.096(3) 0.0466(19) 0.0106(18) -0.0128(15) -0.0068(19)
C17 0.072(2) 0.075(3) 0.0278(15) 0.028(2) -0.0132(15) -0.0050(16)
C18 0.084(3) 0.061(2) 0.0368(17) 0.006(2) -0.0048(16) 0.0128(15)
C19 0.0537(18) 0.049(2) 0.0337(15) -0.0011(15) -0.0042(13) 0.0062(13)
C20 0.0323(14) 0.0420(17) 0.0244(12) -0.0034(12) -0.0006(10) 0.0085(11)
C21 0.0437(17) 0.0475(19) 0.0469(17) -0.0077(15) -0.0032(13) 0.0015(14)
C22 0.059(2) 0.059(2) 0.062(2) -0.0223(18) -0.0125(17) 0.0061(17)
C23 0.0377(19) 0.087(3) 0.057(2) -0.0201(19) -0.0117(15) 0.0171(19)
C24 0.0297(16) 0.087(3) 0.0533(19) 0.0026(17) 0.0003(13) 0.0175(18)
C25 0.0379(16) 0.0512(19) 0.0397(16) 0.0019(14) 0.0009(12) 0.0086(14)
C26 0.0319(14) 0.0318(15) 0.0363(14) 0.0014(11) -0.0003(11) -0.0012(11)
C27 0.0550(18) 0.0418(19) 0.0363(15) 0.0096(14) -0.0010(13) -0.0039(13)
C28 0.070(2) 0.053(2) 0.0401(16) 0.0139(17) -0.0052(15) -0.0130(16)
C29 0.091(3) 0.0376(19) 0.063(2) 0.0076(19) -0.013(2) -0.0117(17)
C30 0.109(3) 0.0338(19) 0.060(2) -0.0059(19) 0.001(2) 0.0049(16)
C31 0.070(2) 0.0369(18) 0.0434(17) -0.0061(16) 0.0073(15) -0.0029(13)

loop_
_atom_type_symbol
_atom_type_description
_atom_type_scat_dispersion_real
_atom_type_scat_dispersion_imag
_atom_type_scat_source
C C 0.0033 0.0016 'International Tables Vol C Tables 4.2.6.8 and 6.1.1.4'
H H 0.0000 0.0000 'International Tables Vol C Tables 4.2.6.8 and 6.1.1.4'
P P 0.1023 0.0942 'International Tables Vol C Tables 4.2.6.8 and 6.1.1.4'
S S 0.1246 0.1234 'International Tables Vol C Tables 4.2.6.8 and 6.1.1.4'
Ni Ni 0.3393 1.1124 'International Tables Vol C Tables 4.2.6.8 and 6.1.1.4'
Br Br -0.2901 2.4595 'International Tables Vol C Tables 4.2.6.8 and 6.1.1.4'
N N 0.0061 0.0033 'International Tables Vol C Tables 4.2.6.8 and 6.1.1.4'
O O 0.0106 0.0060 'International Tables Vol C Tables 4.2.6.8 and 6.1.1.4'

loop_
_geom_angle_atom_site_label_1
_geom_angle_atom_site_label_2
_geom_angle_atom_site_label_3
_geom_angle_site_symmetry_1
_geom_angle_site_symmetry_3
_geom_angle
_geom_angle_publ_flag
O1 Ni N1 . . 96.09(8) ?
O1 Ni S1 . . 171.63(6) ?
N1 Ni S1 . . 89.17(7) ?
O1 Ni P1 . . 84.61(6) ?
N1 Ni P1 . . 179.29(7) ?
S1 Ni P1 . . 90.14(3) ?
C26 P1 C20 . . 105.42(12) ?
C26 P1 C14 . . 102.74(12) ?
C20 P1 C14 . . 104.33(12) ?
C26 P1 Ni . . 117.59(9) ?
C20 P1 Ni . . 107.06(9) ?
C14 P1 Ni . . 118.32(8) ?
C9 S1 Ni . . 99.01(9) ?
C1 O1 Ni . . 126.94(16) ?
C7 N1 C8 . . 118.9(2) ?
C7 N1 Ni . . 122.61(18) ?
C8 N1 Ni . . 118.41(16) ?
O1 C1 C6 . . 119.1(2) ?
O1 C1 C2 . . 123.1(2) ?
C6 C1 C2 . . 117.8(2) ?
C3 C2 C1 . . 119.4(2) ?
C3 C2 C7 . . 117.7(2) ?
C1 C2 C7 . . 123.0(2) ?
C4 C3 C2 . . 120.7(3) ?
C4 C3 H3 . . 119.7 ?
C2 C3 H3 . . 119.7 ?
C3 C4 C5 . . 120.9(3) ?
C3 C4 Br1 . . 119.5(2) ?
C5 C4 Br1 . . 119.6(2) ?
C6 C5 C4 . . 119.6(3) ?
C6 C5 H5 . . 120.2 ?
C4 C5 H5 . . 120.2 ?
C5 C6 C1 . . 121.6(3) ?
C5 C6 H6 . . 119.2 ?
C1 C6 H6 . . 119.2 ?
N1 C7 C2 . . 127.3(2) ?
N1 C7 H7 . . 116.4 ?
C2 C7 H7 . . 116.4 ?
C9 C8 C13 . . 119.4(2) ?
C9 C8 N1 . . 115.1(2) ?
C13 C8 N1 . . 125.5(2) ?
C8 C9 C10 . . 119.7(2) ?
C8 C9 S1 . . 118.2(2) ?
C10 C9 S1 . . 122.1(2) ?
C11 C10 C9 . . 120.3(3) ?
C11 C10 H10 . . 119.9 ?
C9 C10 H10 . . 119.9 ?
C12 C11 C10 . . 119.8(3) ?
C12 C11 H11 . . 120.1 ?
C10 C11 H11 . . 120.1 ?
C11 C12 C13 . . 120.6(3) ?
C11 C12 H12 . . 119.7 ?
C13 C12 H12 . . 119.7 ?
C12 C13 C8 . . 120.3(3) ?
C12 C13 H13 . . 119.9 ?
C8 C13 H13 . . 119.9 ?
C19 C14 C15 . . 118.5(3) ?
C19 C14 P1 . . 123.8(2) ?
C15 C14 P1 . . 117.7(2) ?
C16 C15 C14 . . 120.3(3) ?
C16 C15 H15 . . 119.8 ?
C14 C15 H15 . . 119.8 ?
C17 C16 C15 . . 121.0(3) ?
C17 C16 H16 . . 119.5 ?
C15 C16 H16 . . 119.5 ?
C16 C17 C18 . . 119.6(3) ?
C16 C17 H17 . . 120.2 ?
C18 C17 H17 . . 120.2 ?
C17 C18 C19 . . 120.1(3) ?
C17 C18 H18 . . 119.9 ?
C19 C18 H18 . . 119.9 ?
C14 C19 C18 . . 120.5(3) ?
C14 C19 H19 . . 119.8 ?
C18 C19 H19 . . 119.8 ?
C21 C20 C25 . . 119.2(3) ?
C21 C20 P1 . . 117.7(2) ?
C25 C20 P1 . . 123.0(2) ?
C20 C21 C22 . . 120.4(3) ?
C20 C21 H21 . . 119.8 ?
C22 C21 H21 . . 119.8 ?
C23 C22 C21 . . 120.1(3) ?
C23 C22 H22 . . 120.0 ?
C21 C22 H22 . . 120.0 ?
C22 C23 C24 . . 120.0(3) ?
C22 C23 H23 . . 120.0 ?
C24 C23 H23 . . 120.0 ?
C23 C24 C25 . . 120.5(3) ?
C23 C24 H24 . . 119.7 ?
C25 C24 H24 . . 119.7 ?
C20 C25 C24 . . 119.7(3) ?
C20 C25 H25 . . 120.2 ?
C24 C25 H25 . . 120.2 ?
C31 C26 C27 . . 119.0(3) ?
C31 C26 P1 . . 120.8(2) ?
C27 C26 P1 . . 120.2(2) ?
C28 C27 C26 . . 120.6(3) ?
C28 C27 H27 . . 119.7 ?
C26 C27 H27 . . 119.7 ?
C29 C28 C27 . . 119.7(3) ?
C29 C28 H28 . . 120.2 ?
C27 C28 H28 . . 120.2 ?
C30 C29 C28 . . 120.0(3) ?
C30 C29 H29 . . 120.0 ?
C28 C29 H29 . . 120.0 ?
C29 C30 C31 . . 120.9(3) ?
C29 C30 H30 . . 119.6 ?
C31 C30 H30 . . 119.6 ?
C30 C31 C26 . . 119.7(3) ?
C30 C31 H31 . . 120.1 ?
C26 C31 H31 . . 120.1 ?

loop_
_geom_bond_atom_site_label_1
_geom_bond_atom_site_label_2
_geom_bond_site_symmetry_2
_geom_bond_distance
_geom_bond_publ_flag
Ni S1 . 2.1219(7) y
Ni P1 . 2.1975(7) y
Ni O1 . 1.8494(18) y
Ni N1 . 1.900(2) y
Br1 C4 . 1.902(3) ?
P1 C26 . 1.814(3) ?
P1 C20 . 1.815(3) ?
P1 C14 . 1.818(2) ?
S1 C9 . 1.747(3) ?
O1 C1 . 1.307(3) ?
N1 C7 . 1.292(3) ?
N1 C8 . 1.431(3) ?
C1 C6 . 1.404(4) ?
C1 C2 . 1.407(3) ?
C2 C3 . 1.403(4) ?
C2 C7 . 1.418(4) ?
C3 C4 . 1.350(4) ?
C3 H3 . 0.9300 ?
C4 C5 . 1.384(4) ?
C5 C6 . 1.362(4) ?
C5 H5 . 0.9300 ?
C6 H6 . 0.9300 ?
C7 H7 . 0.9300 ?
C8 C9 . 1.384(4) ?
C8 C13 . 1.388(3) ?
C9 C10 . 1.389(4) ?
C10 C11 . 1.376(4) ?
C10 H10 . 0.9300 ?
C11 C12 . 1.371(4) ?
C11 H11 . 0.9300 ?
C12 C13 . 1.372(4) ?
C12 H12 . 0.9300 ?
C13 H13 . 0.9300 ?
C14 C19 . 1.378(4) ?
C14 C15 . 1.383(4) ?
C15 C16 . 1.374(4) ?
C15 H15 . 0.9300 ?
C16 C17 . 1.362(5) ?
C16 H16 . 0.9300 ?
C17 C18 . 1.364(4) ?
C17 H17 . 0.9300 ?
C18 C19 . 1.390(4) ?
C18 H18 . 0.9300 ?
C19 H19 . 0.9300 ?
C20 C21 . 1.378(4) ?
C20 C25 . 1.381(4) ?
C21 C22 . 1.381(4) ?
C21 H21 . 0.9300 ?
C22 C23 . 1.365(5) ?
C22 H22 . 0.9300 ?
C23 C24 . 1.365(5) ?
C23 H23 . 0.9300 ?
C24 C25 . 1.387(4) ?
C24 H24 . 0.9300 ?
C25 H25 . 0.9300 ?
C26 C31 . 1.381(4) ?
C26 C27 . 1.390(4) ?
C27 C28 . 1.379(4) ?
C27 H27 . 0.9300 ?
C28 C29 . 1.371(5) ?
C28 H28 . 0.9300 ?
C29 C30 . 1.369(5) ?
C29 H29 . 0.9300 ?
C30 C31 . 1.377(4) ?
C30 H30 . 0.9300 ?
C31 H31 . 0.9300 ?

loop_
_geom_hbond_atom_site_label_D
_geom_hbond_atom_site_label_H
_geom_hbond_atom_site_label_A
_geom_hbond_site_symmetry_A
_geom_hbond_distance_DH
_geom_hbond_distance_HA
_geom_hbond_distance_DA
_geom_hbond_angle_DHA
C23 H23 S1 1_655 0.93 2.84 3.620(3) 142

loop_
_geom_torsion_atom_site_label_1
_geom_torsion_atom_site_label_2
_geom_torsion_atom_site_label_3
_geom_torsion_atom_site_label_4
_geom_torsion_site_symmetry_1
_geom_torsion_site_symmetry_2
_geom_torsion_site_symmetry_3
_geom_torsion_site_symmetry_4
_geom_torsion
_geom_torsion_publ_flag
O1 Ni P1 C26 . . . . 52.43(11) ?
N1 Ni P1 C26 . . . . -120(6) ?
S1 Ni P1 C26 . . . . -134.10(9) ?
O1 Ni P1 C20 . . . . -65.88(11) ?
N1 Ni P1 C20 . . . . 122(6) ?
S1 Ni P1 C20 . . . . 107.59(9) ?
O1 Ni P1 C14 . . . . 176.78(12) ?
N1 Ni P1 C14 . . . . 5(6) ?
S1 Ni P1 C14 . . . . -9.76(10) ?
O1 Ni S1 C9 . . . . -127.2(4) ?
N1 Ni S1 C9 . . . . 1.92(11) ?
P1 Ni S1 C9 . . . . -178.25(9) ?
N1 Ni O1 C1 . . . . 11.1(2) ?
S1 Ni O1 C1 . . . . 139.8(4) ?
P1 Ni O1 C1 . . . . -168.8(2) ?
O1 Ni N1 C7 . . . . -5.1(2) ?
S1 Ni N1 C7 . . . . -178.6(2) ?
P1 Ni N1 C7 . . . . 17E1(3) ?
O1 Ni N1 C8 . . . . 172.73(18) ?
S1 Ni N1 C8 . . . . -0.74(17) ?
P1 Ni N1 C8 . . . . -15(6) ?
Ni O1 C1 C6 . . . . 170.00(19) ?
Ni O1 C1 C2 . . . . -10.7(4) ?
O1 C1 C2 C3 . . . . -178.6(3) ?
C6 C1 C2 C3 . . . . 0.7(4) ?
O1 C1 C2 C7 . . . . 1.7(4) ?
C6 C1 C2 C7 . . . . -179.0(3) ?
C1 C2 C3 C4 . . . . -0.7(4) ?
C7 C2 C3 C4 . . . . 179.0(3) ?
C2 C3 C4 C5 . . . . 0.2(5) ?
C2 C3 C4 Br1 . . . . -178.3(2) ?
C3 C4 C5 C6 . . . . 0.2(5) ?
Br1 C4 C5 C6 . . . . 178.7(2) ?
C4 C5 C6 C1 . . . . -0.1(5) ?
O1 C1 C6 C5 . . . . 179.0(3) ?
C2 C1 C6 C5 . . . . -0.3(4) ?
C8 N1 C7 C2 . . . . -179.0(3) ?
Ni N1 C7 C2 . . . . -1.2(4) ?
C3 C2 C7 N1 . . . . -175.1(3) ?
C1 C2 C7 N1 . . . . 4.5(5) ?
C7 N1 C8 C9 . . . . 176.7(2) ?
Ni N1 C8 C9 . . . . -1.2(3) ?
C7 N1 C8 C13 . . . . -3.7(4) ?
Ni N1 C8 C13 . . . . 178.4(2) ?
C13 C8 C9 C10 . . . . 2.3(4) ?
N1 C8 C9 C10 . . . . -178.1(2) ?
C13 C8 C9 S1 . . . . -176.5(2) ?
N1 C8 C9 S1 . . . . 3.2(3) ?
Ni S1 C9 C8 . . . . -3.3(2) ?
Ni S1 C9 C10 . . . . 178.0(2) ?
C8 C9 C10 C11 . . . . -2.2(4) ?
S1 C9 C10 C11 . . . . 176.5(2) ?
C9 C10 C11 C12 . . . . 0.5(5) ?
C10 C11 C12 C13 . . . . 1.1(5) ?
C11 C12 C13 C8 . . . . -0.9(5) ?
C9 C8 C13 C12 . . . . -0.8(4) ?
N1 C8 C13 C12 . . . . 179.7(3) ?
C26 P1 C14 C19 . . . . -117.6(2) ?
C20 P1 C14 C19 . . . . -7.8(3) ?
Ni P1 C14 C19 . . . . 111.0(2) ?
C26 P1 C14 C15 . . . . 64.3(2) ?
C20 P1 C14 C15 . . . . 174.2(2) ?
Ni P1 C14 C15 . . . . -67.1(2) ?
C19 C14 C15 C16 . . . . -1.1(4) ?
P1 C14 C15 C16 . . . . 177.0(3) ?
C14 C15 C16 C17 . . . . -0.4(5) ?
C15 C16 C17 C18 . . . . 1.8(5) ?
C16 C17 C18 C19 . . . . -1.7(5) ?
C15 C14 C19 C18 . . . . 1.2(4) ?
P1 C14 C19 C18 . . . . -176.9(2) ?
C17 C18 C19 C14 . . . . 0.3(5) ?
C26 P1 C20 C21 . . . . -175.2(2) ?
C14 P1 C20 C21 . . . . 77.0(2) ?
Ni P1 C20 C21 . . . . -49.2(2) ?
C26 P1 C20 C25 . . . . 3.8(2) ?
C14 P1 C20 C25 . . . . -104.0(2) ?
Ni P1 C20 C25 . . . . 129.8(2) ?
C25 C20 C21 C22 . . . . 2.2(4) ?
P1 C20 C21 C22 . . . . -178.8(2) ?
C20 C21 C22 C23 . . . . -0.9(5) ?
C21 C22 C23 C24 . . . . -0.3(5) ?
C22 C23 C24 C25 . . . . 0.3(5) ?
C21 C20 C25 C24 . . . . -2.1(4) ?
P1 C20 C25 C24 . . . . 178.9(2) ?
C23 C24 C25 C20 . . . . 0.9(4) ?
C20 P1 C26 C31 . . . . 109.3(2) ?
C14 P1 C26 C31 . . . . -141.7(2) ?
Ni P1 C26 C31 . . . . -9.8(3) ?
C20 P1 C26 C27 . . . . -69.3(2) ?
C14 P1 C26 C27 . . . . 39.7(2) ?
Ni P1 C26 C27 . . . . 171.56(19) ?
C31 C26 C27 C28 . . . . -3.0(4) ?
P1 C26 C27 C28 . . . . 175.6(2) ?
C26 C27 C28 C29 . . . . 1.0(5) ?
C27 C28 C29 C30 . . . . 1.2(5) ?
C28 C29 C30 C31 . . . . -1.2(6) ?
C29 C30 C31 C26 . . . . -0.9(5) ?
C27 C26 C31 C30 . . . . 3.0(5) ?
P1 C26 C31 C30 . . . . -175.6(3) ?
